data_7712070
loop_
_publ_author_name
'Sch\"uren, Andreas O.'
'Ridgway, Benjamin M.'
'Di Salvo, Florencia'
'Carella, Luca M.'
'Gramm, Verena K.'
'Metzger, Elisa'
'Doctorovich, Fabio'
'Rentschler, Eva'
'Sch\"unemann, Volker'
'Ruschewitz, Uwe'
'Klein, Axel'

_publ_section_title
;
 Structural insight into halide-coordinated [Fe4S4XnY4&#x2212;n]2&#x2212;
 clusters (X, Y = Cl, Br, I) by XRD and M\"ossbauer spectroscopy
;
_journal_issue 5
_journal_name_full 'Dalton Transactions'
_journal_page_first 1277
_journal_page_last 1290
_journal_paper_doi 10.1039/D2DT03203A
_journal_volume 52
_journal_year 2023
_chemical_compound_source 'slow diffusion of diethyl ether into MeCN solutions'
_chemical_formula_moiety 'Br2.09 Cl1.91 Fe4 S4, 2(C10 H16 N)'
_chemical_formula_sum 'C20 H32 Br2.09 Cl1.91 Fe4 N2 S4'
_chemical_formula_weight 886.95
_chemical_properties_physical Air-sensitive,Moisture-sensitive,Hygroscopic,Oxygen-sensitive
_space_group_crystal_system monoclinic
_space_group_IT_number 9
_space_group_name_Hall 'C -2yc'
_space_group_name_H-M_alt 'C 1 c 1'
_atom_sites_solution_hydrogens geom
_audit_creation_date 2020-12-07
_audit_creation_method
;
Olex2 1.2
(compiled 2018.05.29 svn.r3508 for OlexSys, GUI svn.r5506)
;
_audit_update_record
;
2020-12-08 deposited with the CCDC.	2022-12-14 downloaded from the CCDC.
;
_cell_angle_alpha 90
_cell_angle_beta 95.142(3)
_cell_angle_gamma 90
_cell_formula_units_Z 4
_cell_length_a 12.8775(5)
_cell_length_b 14.7140(6)
_cell_length_c 17.3223(7)
_cell_measurement_reflns_used 21122
_cell_measurement_temperature 293(2)
_cell_measurement_theta_max 54.49
_cell_measurement_theta_min 4.21
_cell_volume 3269.0(2)
_computing_molecular_graphics 'Olex2 (Dolomanov et al., 2009)'
_computing_publication_material 'Olex2 (Dolomanov et al., 2009)'
_computing_structure_refinement 'ShelXL (Sheldrick, 2015)'
_diffrn_ambient_temperature 293(2)
_diffrn_measured_fraction_theta_full 1.000
_diffrn_measured_fraction_theta_max 0.992
_diffrn_measurement_device_type 'STOE-IPDS 2'
_diffrn_radiation_monochromator graphite
_diffrn_radiation_source 'fine-focus sealed tube'
_diffrn_radiation_type MoK\a
_diffrn_radiation_wavelength 0.71073
_diffrn_reflns_av_R_equivalents 0.0637
_diffrn_reflns_av_unetI/netI 0.0403
_diffrn_reflns_Laue_measured_fraction_full 1.000
_diffrn_reflns_Laue_measured_fraction_max 0.992
_diffrn_reflns_limit_h_max 16
_diffrn_reflns_limit_h_min -16
_diffrn_reflns_limit_k_max 18
_diffrn_reflns_limit_k_min -18
_diffrn_reflns_limit_l_max 21
_diffrn_reflns_limit_l_min -21
_diffrn_reflns_number 22278
_diffrn_reflns_point_group_measured_fraction_full 0.955
_diffrn_reflns_point_group_measured_fraction_max 0.939
_diffrn_reflns_theta_full 25.242
_diffrn_reflns_theta_max 26.829
_diffrn_reflns_theta_min 2.106
_exptl_absorpt_coefficient_mu 4.726
_exptl_absorpt_correction_T_max 0.7289
_exptl_absorpt_correction_T_min 0.2007
_exptl_absorpt_correction_type numerical
_exptl_absorpt_process_details
;
Numeric absorption correction was performed 
using X-RED und X-SHAPE packages.
;
_exptl_crystal_colour black
_exptl_crystal_density_diffrn 1.802
_exptl_crystal_description block
_exptl_crystal_F_000 1759
_exptl_crystal_preparation 'Magnetic properties'
_exptl_crystal_size_max 0.5
_exptl_crystal_size_mid 0.4
_exptl_crystal_size_min 0.3
_refine_diff_density_max 0.412
_refine_diff_density_min -0.408
_refine_diff_density_rms 0.074
_refine_ls_abs_structure_details
;
 Classical Flack method preferred over Parsons because s.u. lower.
;
_refine_ls_abs_structure_Flack -0.012(19)
_refine_ls_extinction_method none
_refine_ls_goodness_of_fit_ref 1.074
_refine_ls_hydrogen_treatment constr
_refine_ls_matrix_type full
_refine_ls_number_parameters 311
_refine_ls_number_reflns 6579
_refine_ls_number_restraints 2
_refine_ls_restrained_S_all 1.074
_refine_ls_R_factor_all 0.0493
_refine_ls_R_factor_gt 0.0446
_refine_ls_shift/su_max 0.000
_refine_ls_shift/su_mean 0.000
_refine_ls_structure_factor_coef Fsqd
_refine_ls_weighting_details 'w=1/[\s^2^(Fo^2^)+(0.0701P)^2^+4.6998P] where P=(Fo^2^+2Fc^2^)/3'
_refine_ls_weighting_scheme calc
_refine_ls_wR_factor_gt 0.1171
_refine_ls_wR_factor_ref 0.1212
_reflns_Friedel_coverage 0.889
_reflns_Friedel_fraction_full 0.910
_reflns_Friedel_fraction_max 0.885
_reflns_number_gt 5977
_reflns_number_total 6579
_reflns_threshold_expression 'I > 2\s(I)'
_cod_data_source_file d2dt03203a2.cif
_cod_data_source_block aos158c
_cod_original_cell_volume 3269.01(22)
_cod_database_code 7712070
_shelx_shelxl_version_number 2018/3
_shelx_space_group_comment
;
The symmetry employed for this shelxl refinement is uniquely defined
by the following loop, which should always be used as a source of
symmetry information in preference to the above space-group names.
They are only intended as comments.
;
_olex2_refinement_description
;
1. Fixed Uiso
 At 1.2 times of:
  All C(H) groups, All C(H,H) groups
 At 1.5 times of:
  All C(H,H,H) groups
2. Shared sites
{Br2, Cl2}
{Br1, Cl1}
{Cl3, Br3}
{Cl4, Br4}
3. Uiso/Uaniso restraints and constraints
Uanis(Br2) = Uanis(Cl2)
Uanis(Br1) = Uanis(Cl1)
Uanis(Cl3) = Uanis(Br3)
Uanis(Cl4) = Uanis(Br4)
4. Others
 Sof(Cl1)=1-FVAR(1)
 Sof(Br1)=FVAR(1)
 Sof(Br2)=1-FVAR(2)
 Sof(Cl2)=FVAR(2)
 Sof(Cl3)=1-FVAR(3)
 Sof(Br3)=FVAR(3)
 Sof(Br4)=1-FVAR(4)
 Sof(Cl4)=FVAR(4)
5.a Secondary CH2 refined with riding coordinates:
 C7(H7A,H7B), C17(H17A,H17B)
5.b Me refined with riding coordinates:
 C8(H8A,H8B,H8C), C9(H9A,H9B,H9C), C10(H10A,H10B,H10C), C18(H18A,H18B,H18C),
 C19(H19A,H19B,H19C), C20(H20A,H20B,H20C)
5.c Aromatic/amide H refined with riding coordinates:
 C1(H1), C2(H2), C3(H3), C4(H4), C5(H5), C11(H11), C12(H12), C13(H13),
 C14(H14), C15(H15)
;
_olex2_submission_special_instructions 'No special instructions were received'

loop_
_space_group_symop_operation_xyz
'x, y, z'
'x, -y, z+1/2'
'x+1/2, y+1/2, z'
'x+1/2, -y+1/2, z+1/2'

loop_
_atom_site_label
_atom_site_type_symbol
_atom_site_fract_x
_atom_site_fract_y
_atom_site_fract_z
_atom_site_U_iso_or_equiv
_atom_site_adp_type
_atom_site_occupancy
_atom_site_site_symmetry_order
_atom_site_calc_flag
_atom_site_refinement_flags_posn
_atom_site_refinement_flags_adp
_atom_site_refinement_flags_occupancy
_atom_site_disorder_assembly
_atom_site_disorder_group
Br1 Br 0.53790(9) 0.92839(9) 0.40031(7) 0.0699(5) Uani 0.767(9) 1 d . . P . .
Br2 Br 0.19510(13) 0.70108(16) 0.55762(8) 0.0869(8) Uani 0.574(11) 1 d . . P . .
Br3 Br 0.34704(17) 0.53496(11) 0.23924(11) 0.0815(8) Uani 0.430(10) 1 d . . P . .
Br4 Br 0.07104(16) 0.87525(13) 0.21272(13) 0.0828(9) Uani 0.322(10) 1 d . . P . .
Fe1 Fe 0.19879(9) 0.81537(7) 0.29494(7) 0.0476(3) Uani 1 1 d . . . . .
Fe2 Fe 0.24717(9) 0.73448(8) 0.43754(6) 0.0482(3) Uani 1 1 d . . . . .
Fe3 Fe 0.32400(9) 0.66584(7) 0.30654(7) 0.0471(3) Uani 1 1 d . . . . .
Fe4 Fe 0.39884(9) 0.82964(8) 0.36806(7) 0.0470(3) Uani 1 1 d . . . . .
Cl1 Cl 0.53790(9) 0.92839(9) 0.40031(7) 0.0699(5) Uani 0.233(9) 1 d . . P . .
Cl2 Cl 0.19510(13) 0.70108(16) 0.55762(8) 0.0869(8) Uani 0.426(11) 1 d . . P . .
Cl3 Cl 0.34704(17) 0.53496(11) 0.23924(11) 0.0815(8) Uani 0.570(10) 1 d . . P . .
Cl4 Cl 0.07104(16) 0.87525(13) 0.21272(13) 0.0828(9) Uani 0.678(10) 1 d . . P . .
S1 S 0.15338(16) 0.67355(14) 0.33489(12) 0.0501(5) Uani 1 1 d . . . . .
S2 S 0.41445(17) 0.68818(15) 0.42297(13) 0.0520(5) Uani 1 1 d . . . . .
S3 S 0.35479(18) 0.79772(15) 0.24131(12) 0.0512(5) Uani 1 1 d . . . . .
S4 S 0.24628(18) 0.88633(15) 0.40824(14) 0.0566(5) Uani 1 1 d . . . . .
N1 N 0.4260(6) 0.4167(5) 0.5113(4) 0.0537(16) Uani 1 1 d . . . . .
C1 C 0.2543(8) 0.2528(7) 0.5451(6) 0.059(2) Uani 1 1 d . . . . .
H1 H 0.232879 0.294088 0.581086 0.071 Uiso 1 1 calc R . . . .
C2 C 0.1849(9) 0.1888(7) 0.5140(7) 0.071(3) Uani 1 1 d . . . . .
H2 H 0.117364 0.186629 0.528951 0.085 Uiso 1 1 calc R . . . .
C3 C 0.2164(10) 0.1283(7) 0.4604(6) 0.072(3) Uani 1 1 d . . . . .
H3 H 0.168907 0.086710 0.437227 0.086 Uiso 1 1 calc R . . . .
C4 C 0.3153(10) 0.1287(7) 0.4412(5) 0.068(3) Uani 1 1 d . . . . .
H4 H 0.336342 0.085757 0.406373 0.082 Uiso 1 1 calc R . . . .
C5 C 0.3865(9) 0.1925(6) 0.4729(5) 0.058(2) Uani 1 1 d . . . . .
H5 H 0.454906 0.191983 0.459688 0.070 Uiso 1 1 calc R . . . .
C6 C 0.3549(7) 0.2570(6) 0.5244(4) 0.0463(16) Uani 1 1 d . . . . .
C7 C 0.4285(7) 0.3278(6) 0.5581(5) 0.0525(18) Uani 1 1 d . . . . .
H7A H 0.498712 0.303471 0.561558 0.063 Uiso 1 1 calc R . . . .
H7B H 0.411642 0.341332 0.610382 0.063 Uiso 1 1 calc R . . . .
C8 C 0.5052(12) 0.4788(9) 0.5518(8) 0.092(4) Uani 1 1 d . . . . .
H8A H 0.487743 0.489648 0.603787 0.138 Uiso 1 1 calc R . . . .
H8B H 0.572906 0.451227 0.553340 0.138 Uiso 1 1 calc R . . . .
H8C H 0.505800 0.535489 0.524395 0.138 Uiso 1 1 calc R . . . .
C9 C 0.3209(9) 0.4598(8) 0.5100(9) 0.082(3) Uani 1 1 d . . . . .
H9A H 0.304024 0.470066 0.562144 0.123 Uiso 1 1 calc R . . . .
H9B H 0.321355 0.516755 0.482968 0.123 Uiso 1 1 calc R . . . .
H9C H 0.269723 0.420324 0.483961 0.123 Uiso 1 1 calc R . . . .
C10 C 0.4534(11) 0.4003(9) 0.4313(6) 0.080(3) Uani 1 1 d . . . . .
H10A H 0.521021 0.372642 0.432961 0.119 Uiso 1 1 calc R . . . .
H10B H 0.402605 0.360678 0.405059 0.119 Uiso 1 1 calc R . . . .
H10C H 0.454236 0.457109 0.404066 0.119 Uiso 1 1 calc R . . . .
N2 N 0.9507(6) 0.4394(6) 0.6464(4) 0.0591(18) Uani 1 1 d . . . . .
C11 C 0.7286(10) 0.4084(10) 0.7360(6) 0.078(3) Uani 1 1 d . . . . .
H11 H 0.718892 0.470201 0.726792 0.093 Uiso 1 1 calc R . . . .
C12 C 0.6423(11) 0.3529(14) 0.7477(8) 0.097(5) Uani 1 1 d . . . . .
H12 H 0.575615 0.377634 0.744986 0.116 Uiso 1 1 calc R . . . .
C13 C 0.6570(13) 0.2643(15) 0.7628(8) 0.105(5) Uani 1 1 d . . . . .
H13 H 0.600254 0.228108 0.771972 0.126 Uiso 1 1 calc R . . . .
C14 C 0.7559(12) 0.2256(9) 0.7649(7) 0.084(3) Uani 1 1 d . . . . .
H14 H 0.765185 0.163744 0.774264 0.101 Uiso 1 1 calc R . . . .
C15 C 0.8401(9) 0.2804(7) 0.7529(5) 0.065(2) Uani 1 1 d . . . . .
H15 H 0.906496 0.255190 0.755031 0.077 Uiso 1 1 calc R . . . .
C16 C 0.8272(7) 0.3718(7) 0.7380(4) 0.054(2) Uani 1 1 d . . . . .
C17 C 0.9175(8) 0.4320(7) 0.7286(5) 0.061(2) Uani 1 1 d . . . . .
H17A H 0.976484 0.410063 0.762244 0.074 Uiso 1 1 calc R . . . .
H17B H 0.900836 0.492402 0.746153 0.074 Uiso 1 1 calc R . . . .
C18 C 0.9800(11) 0.3497(8) 0.6159(7) 0.079(3) Uani 1 1 d . . . . .
H18A H 1.035298 0.323837 0.649793 0.119 Uiso 1 1 calc R . . . .
H18B H 0.920620 0.309928 0.613138 0.119 Uiso 1 1 calc R . . . .
H18C H 1.002931 0.357167 0.565085 0.119 Uiso 1 1 calc R . . . .
C19 C 1.0419(13) 0.5031(13) 0.6502(9) 0.102(4) Uani 1 1 d . . . . .
H19A H 1.097706 0.478617 0.684538 0.154 Uiso 1 1 calc R . . . .
H19B H 1.064987 0.510189 0.599385 0.154 Uiso 1 1 calc R . . . .
H19C H 1.021566 0.561086 0.669209 0.154 Uiso 1 1 calc R . . . .
C20 C 0.8657(11) 0.4778(10) 0.5936(7) 0.086(4) Uani 1 1 d . . . . .
H20A H 0.845900 0.535951 0.612592 0.129 Uiso 1 1 calc R . . . .
H20B H 0.889101 0.484789 0.542815 0.129 Uiso 1 1 calc R . . . .
H20C H 0.806790 0.437550 0.590869 0.129 Uiso 1 1 calc R . . . .

loop_
_atom_site_aniso_label
_atom_site_aniso_U_11
_atom_site_aniso_U_22
_atom_site_aniso_U_33
_atom_site_aniso_U_23
_atom_site_aniso_U_13
_atom_site_aniso_U_12
Br1 0.0602(7) 0.0721(8) 0.0747(7) 0.0032(5) -0.0091(5) -0.0241(6)
Br2 0.0849(12) 0.1274(16) 0.0508(8) 0.0069(8) 0.0193(7) 0.0010(10)
Br3 0.1127(16) 0.0518(9) 0.0840(12) -0.0148(7) 0.0319(10) 0.0040(8)
Br4 0.0680(12) 0.0609(11) 0.1119(17) 0.0253(9) -0.0330(10) -0.0038(8)
Fe1 0.0460(6) 0.0400(5) 0.0548(6) 0.0008(5) -0.0068(5) -0.0012(5)
Fe2 0.0476(6) 0.0522(6) 0.0444(5) -0.0028(5) 0.0023(4) -0.0030(5)
Fe3 0.0535(7) 0.0386(5) 0.0492(6) -0.0015(4) 0.0042(5) 0.0009(5)
Fe4 0.0448(6) 0.0451(6) 0.0499(6) 0.0006(4) -0.0027(5) -0.0070(5)
Cl1 0.0602(7) 0.0721(8) 0.0747(7) 0.0032(5) -0.0091(5) -0.0241(6)
Cl2 0.0849(12) 0.1274(16) 0.0508(8) 0.0069(8) 0.0193(7) 0.0010(10)
Cl3 0.1127(16) 0.0518(9) 0.0840(12) -0.0148(7) 0.0319(10) 0.0040(8)
Cl4 0.0680(12) 0.0609(11) 0.1119(17) 0.0253(9) -0.0330(10) -0.0038(8)
S1 0.0473(11) 0.0448(10) 0.0568(10) -0.0008(8) -0.0043(8) -0.0104(8)
S2 0.0464(11) 0.0514(11) 0.0566(11) 0.0095(8) -0.0043(8) 0.0023(8)
S3 0.0577(12) 0.0511(11) 0.0445(9) 0.0049(8) 0.0036(8) -0.0061(9)
S4 0.0560(12) 0.0443(10) 0.0690(12) -0.0163(9) 0.0028(10) 0.0004(9)
N1 0.051(4) 0.052(4) 0.057(4) 0.004(3) -0.002(3) -0.013(3)
C1 0.061(5) 0.055(5) 0.063(5) -0.005(4) 0.008(4) -0.001(4)
C2 0.054(6) 0.061(6) 0.094(7) 0.003(5) -0.003(5) -0.010(4)
C3 0.085(8) 0.050(5) 0.075(6) 0.003(4) -0.020(6) -0.015(5)
C4 0.108(9) 0.046(5) 0.051(5) -0.002(4) 0.003(5) -0.005(5)
C5 0.072(6) 0.051(4) 0.055(5) 0.002(4) 0.015(4) 0.006(4)
C6 0.050(4) 0.044(4) 0.043(4) 0.004(3) -0.001(3) 0.001(3)
C7 0.050(4) 0.052(4) 0.054(4) 0.003(3) -0.006(3) -0.003(3)
C8 0.106(10) 0.074(8) 0.093(8) 0.000(6) -0.014(7) -0.045(7)
C9 0.069(7) 0.052(5) 0.126(10) 0.021(6) 0.014(6) 0.011(5)
C10 0.091(8) 0.085(7) 0.065(6) 0.014(5) 0.021(5) -0.010(7)
N2 0.063(5) 0.059(4) 0.054(4) 0.003(3) -0.003(3) 0.006(4)
C11 0.081(8) 0.094(8) 0.059(5) -0.008(5) 0.005(5) 0.037(7)
C12 0.061(7) 0.153(15) 0.075(7) 0.004(8) 0.005(5) 0.014(8)
C13 0.091(10) 0.157(17) 0.069(7) 0.000(9) 0.014(7) -0.030(11)
C14 0.116(11) 0.074(7) 0.062(6) -0.003(5) 0.010(6) -0.011(7)
C15 0.074(6) 0.066(6) 0.053(5) 0.001(4) 0.004(4) 0.016(5)
C16 0.059(5) 0.064(5) 0.037(3) -0.005(3) -0.002(3) 0.018(4)
C17 0.070(6) 0.064(5) 0.048(4) -0.006(4) -0.008(4) 0.010(5)
C18 0.098(9) 0.071(7) 0.071(6) 0.005(5) 0.028(6) 0.027(6)
C19 0.093(9) 0.111(11) 0.102(9) 0.005(8) 0.007(7) -0.035(9)
C20 0.103(9) 0.086(8) 0.064(6) 0.015(6) -0.017(6) 0.012(7)

loop_
_atom_type_symbol
_atom_type_description
_atom_type_scat_dispersion_real
_atom_type_scat_dispersion_imag
_atom_type_scat_source
C C 0.0033 0.0016 'International Tables Vol C Tables 4.2.6.8 and 6.1.1.4'
H H 0.0000 0.0000 'International Tables Vol C Tables 4.2.6.8 and 6.1.1.4'
Br Br -0.2901 2.4595 'International Tables Vol C Tables 4.2.6.8 and 6.1.1.4'
Cl Cl 0.1484 0.1585 'International Tables Vol C Tables 4.2.6.8 and 6.1.1.4'
Fe Fe 0.3463 0.8444 'International Tables Vol C Tables 4.2.6.8 and 6.1.1.4'
N N 0.0061 0.0033 'International Tables Vol C Tables 4.2.6.8 and 6.1.1.4'
S S 0.1246 0.1234 'International Tables Vol C Tables 4.2.6.8 and 6.1.1.4'

loop_
_geom_angle_atom_site_label_1
_geom_angle_atom_site_label_2
_geom_angle_atom_site_label_3
_geom_angle
_geom_angle_site_symmetry_1
_geom_angle_site_symmetry_3
_geom_angle_publ_flag
Fe2 Fe1 Fe4 59.91(4) . . ?
Fe3 Fe1 Fe2 60.10(4) . . ?
Fe3 Fe1 Fe4 60.55(4) . . ?
Cl4 Fe1 Fe2 145.69(9) . . ?
Cl4 Fe1 Fe3 139.03(8) . . ?
Cl4 Fe1 Fe4 148.55(7) . . ?
Cl4 Fe1 S1 110.79(9) . . ?
Cl4 Fe1 S3 113.73(10) . . ?
Cl4 Fe1 S4 119.56(10) . . ?
S1 Fe1 Fe2 51.73(6) . . ?
S1 Fe1 Fe3 53.66(6) . . ?
S1 Fe1 Fe4 100.53(7) . . ?
S1 Fe1 S3 105.94(9) . . ?
S3 Fe1 Fe2 100.21(7) . . ?
S3 Fe1 Fe3 53.61(6) . . ?
S3 Fe1 Fe4 52.03(6) . . ?
S4 Fe1 Fe2 53.16(7) . . ?
S4 Fe1 Fe3 101.36(8) . . ?
S4 Fe1 Fe4 53.16(7) . . ?
S4 Fe1 S1 102.43(9) . . ?
S4 Fe1 S3 102.99(9) . . ?
Br2 Fe2 Fe1 147.34(7) . . ?
Br2 Fe2 Fe3 145.67(8) . . ?
Br2 Fe2 Fe4 141.08(7) . . ?
Fe1 Fe2 Fe4 60.27(4) . . ?
Fe3 Fe2 Fe1 59.27(4) . . ?
Fe3 Fe2 Fe4 60.40(4) . . ?
S1 Fe2 Br2 116.88(9) . . ?
S1 Fe2 Fe1 53.24(6) . . ?
S1 Fe2 Fe3 53.63(7) . . ?
S1 Fe2 Fe4 102.03(7) . . ?
S1 Fe2 S2 103.77(9) . . ?
S1 Fe2 S4 102.85(9) . . ?
S2 Fe2 Br2 112.92(9) . . ?
S2 Fe2 Fe1 99.69(7) . . ?
S2 Fe2 Fe3 52.34(7) . . ?
S2 Fe2 Fe4 52.83(6) . . ?
S4 Fe2 Br2 114.43(9) . . ?
S4 Fe2 Fe1 52.08(7) . . ?
S4 Fe2 Fe3 99.82(7) . . ?
S4 Fe2 Fe4 53.09(7) . . ?
S4 Fe2 S2 104.55(9) . . ?
Fe1 Fe3 Fe2 60.63(4) . . ?
Fe1 Fe3 Fe4 60.62(4) . . ?
Fe2 Fe3 Fe4 60.11(4) . . ?
Cl3 Fe3 Fe1 138.27(8) . . ?
Cl3 Fe3 Fe2 143.53(7) . . ?
Cl3 Fe3 Fe4 150.73(8) . . ?
Cl3 Fe3 S1 108.74(9) . . ?
Cl3 Fe3 S3 115.15(9) . . ?
S1 Fe3 Fe1 53.47(6) . . ?
S1 Fe3 Fe2 51.91(6) . . ?
S1 Fe3 Fe4 100.43(7) . . ?
S1 Fe3 S3 105.90(9) . . ?
S2 Fe3 Fe1 101.68(7) . . ?
S2 Fe3 Fe2 53.46(7) . . ?
S2 Fe3 Fe4 52.93(7) . . ?
S2 Fe3 Cl3 119.85(10) . . ?
S2 Fe3 S1 103.20(9) . . ?
S2 Fe3 S3 102.60(9) . . ?
S3 Fe3 Fe1 53.76(7) . . ?
S3 Fe3 Fe2 100.75(7) . . ?
S3 Fe3 Fe4 52.09(6) . . ?
Br1 Fe4 Fe1 144.79(6) . . ?
Br1 Fe4 Fe2 140.14(6) . . ?
Br1 Fe4 Fe3 149.95(7) . . ?
Fe2 Fe4 Fe1 59.82(4) . . ?
Fe2 Fe4 Fe3 59.50(4) . . ?
Fe3 Fe4 Fe1 58.83(4) . . ?
S2 Fe4 Br1 115.44(8) . . ?
S2 Fe4 Fe1 99.45(7) . . ?
S2 Fe4 Fe2 52.98(7) . . ?
S2 Fe4 Fe3 51.98(6) . . ?
S2 Fe4 S4 104.46(9) . . ?
S3 Fe4 Br1 118.72(8) . . ?
S3 Fe4 Fe1 53.19(7) . . ?
S3 Fe4 Fe2 101.04(7) . . ?
S3 Fe4 Fe3 53.10(6) . . ?
S3 Fe4 S2 102.65(9) . . ?
S3 Fe4 S4 102.82(9) . . ?
S4 Fe4 Br1 111.08(8) . . ?
S4 Fe4 Fe1 51.83(7) . . ?
S4 Fe4 Fe2 52.83(7) . . ?
S4 Fe4 Fe3 98.90(7) . . ?
Fe1 S1 Fe3 72.87(7) . . ?
Fe2 S1 Fe1 75.03(7) . . ?
Fe2 S1 Fe3 74.46(7) . . ?
Fe3 S2 Fe2 74.20(8) . . ?
Fe3 S2 Fe4 75.09(7) . . ?
Fe4 S2 Fe2 74.19(8) . . ?
Fe3 S3 Fe1 72.64(7) . . ?
Fe4 S3 Fe1 74.78(7) . . ?
Fe4 S3 Fe3 74.81(7) . . ?
Fe1 S4 Fe2 74.76(7) . . ?
Fe1 S4 Fe4 75.01(8) . . ?
Fe2 S4 Fe4 74.08(8) . . ?
C8 N1 C7 106.9(8) . . ?
C9 N1 C7 110.2(7) . . ?
C9 N1 C8 109.1(10) . . ?
C10 N1 C7 111.1(8) . . ?
C10 N1 C8 109.2(9) . . ?
C10 N1 C9 110.3(9) . . ?
C2 C1 H1 119.2 . . ?
C2 C1 C6 121.5(9) . . ?
C6 C1 H1 119.2 . . ?
C1 C2 H2 120.4 . . ?
C3 C2 C1 119.2(10) . . ?
C3 C2 H2 120.4 . . ?
C2 C3 H3 119.7 . . ?
C4 C3 C2 120.5(10) . . ?
C4 C3 H3 119.7 . . ?
C3 C4 H4 119.7 . . ?
C3 C4 C5 120.7(10) . . ?
C5 C4 H4 119.7 . . ?
C4 C5 H5 120.2 . . ?
C6 C5 C4 119.7(10) . . ?
C6 C5 H5 120.2 . . ?
C1 C6 C5 118.3(9) . . ?
C1 C6 C7 120.6(8) . . ?
C5 C6 C7 121.1(8) . . ?
N1 C7 H7A 108.8 . . ?
N1 C7 H7B 108.8 . . ?
C6 C7 N1 113.9(7) . . ?
C6 C7 H7A 108.8 . . ?
C6 C7 H7B 108.8 . . ?
H7A C7 H7B 107.7 . . ?
N1 C8 H8A 109.5 . . ?
N1 C8 H8B 109.5 . . ?
N1 C8 H8C 109.5 . . ?
H8A C8 H8B 109.5 . . ?
H8A C8 H8C 109.5 . . ?
H8B C8 H8C 109.5 . . ?
N1 C9 H9A 109.5 . . ?
N1 C9 H9B 109.5 . . ?
N1 C9 H9C 109.5 . . ?
H9A C9 H9B 109.5 . . ?
H9A C9 H9C 109.5 . . ?
H9B C9 H9C 109.5 . . ?
N1 C10 H10A 109.5 . . ?
N1 C10 H10B 109.5 . . ?
N1 C10 H10C 109.5 . . ?
H10A C10 H10B 109.5 . . ?
H10A C10 H10C 109.5 . . ?
H10B C10 H10C 109.5 . . ?
C18 N2 C17 111.7(7) . . ?
C18 N2 C19 110.4(11) . . ?
C19 N2 C17 106.7(9) . . ?
C20 N2 C17 110.6(9) . . ?
C20 N2 C18 108.5(9) . . ?
C20 N2 C19 108.9(11) . . ?
C12 C11 H11 119.7 . . ?
C16 C11 H11 119.7 . . ?
C16 C11 C12 120.5(13) . . ?
C11 C12 H12 120.2 . . ?
C13 C12 C11 119.5(14) . . ?
C13 C12 H12 120.2 . . ?
C12 C13 H13 119.5 . . ?
C12 C13 C14 121.1(15) . . ?
C14 C13 H13 119.5 . . ?
C13 C14 H14 120.5 . . ?
C15 C14 C13 119.0(14) . . ?
C15 C14 H14 120.5 . . ?
C14 C15 H15 119.5 . . ?
C16 C15 C14 121.0(11) . . ?
C16 C15 H15 119.5 . . ?
C11 C16 C17 119.6(10) . . ?
C15 C16 C11 118.9(11) . . ?
C15 C16 C17 121.4(9) . . ?
N2 C17 H17A 108.4 . . ?
N2 C17 H17B 108.4 . . ?
C16 C17 N2 115.7(7) . . ?
C16 C17 H17A 108.4 . . ?
C16 C17 H17B 108.4 . . ?
H17A C17 H17B 107.4 . . ?
N2 C18 H18A 109.5 . . ?
N2 C18 H18B 109.5 . . ?
N2 C18 H18C 109.5 . . ?
H18A C18 H18B 109.5 . . ?
H18A C18 H18C 109.5 . . ?
H18B C18 H18C 109.5 . . ?
N2 C19 H19A 109.5 . . ?
N2 C19 H19B 109.5 . . ?
N2 C19 H19C 109.5 . . ?
H19A C19 H19B 109.5 . . ?
H19A C19 H19C 109.5 . . ?
H19B C19 H19C 109.5 . . ?
N2 C20 H20A 109.5 . . ?
N2 C20 H20B 109.5 . . ?
N2 C20 H20C 109.5 . . ?
H20A C20 H20B 109.5 . . ?
H20A C20 H20C 109.5 . . ?
H20B C20 H20C 109.5 . . ?

loop_
_geom_bond_atom_site_label_1
_geom_bond_atom_site_label_2
_geom_bond_distance
_geom_bond_site_symmetry_2
_geom_bond_publ_flag
Br1 Fe4 2.3347(15) . ?
Br2 Fe2 2.2952(16) . ?
Fe1 Fe2 2.7623(16) . ?
Fe1 Fe3 2.7245(16) . ?
Fe1 Fe4 2.7748(16) . ?
Fe1 Cl4 2.256(2) . ?
Fe1 S1 2.291(2) . ?
Fe1 S3 2.302(3) . ?
Fe1 S4 2.258(2) . ?
Fe2 Fe3 2.7478(16) . ?
Fe2 Fe4 2.7649(16) . ?
Fe2 S1 2.245(2) . ?
Fe2 S2 2.294(2) . ?
Fe2 S4 2.291(3) . ?
Fe3 Fe4 2.7729(16) . ?
Fe3 Cl3 2.2842(18) . ?
Fe3 S1 2.297(2) . ?
Fe3 S2 2.261(2) . ?
Fe3 S3 2.298(2) . ?
Fe4 S2 2.290(2) . ?
Fe4 S3 2.267(2) . ?
Fe4 S4 2.299(2) . ?
N1 C7 1.537(11) . ?
N1 C8 1.497(13) . ?
N1 C9 1.492(14) . ?
N1 C10 1.480(13) . ?
C1 H1 0.9300 . ?
C1 C2 1.375(14) . ?
C1 C6 1.376(13) . ?
C2 H2 0.9300 . ?
C2 C3 1.373(17) . ?
C3 H3 0.9300 . ?
C3 C4 1.346(17) . ?
C4 H4 0.9300 . ?
C4 C5 1.391(15) . ?
C5 H5 0.9300 . ?
C5 C6 1.388(12) . ?
C6 C7 1.492(12) . ?
C7 H7A 0.9700 . ?
C7 H7B 0.9700 . ?
C8 H8A 0.9600 . ?
C8 H8B 0.9600 . ?
C8 H8C 0.9600 . ?
C9 H9A 0.9600 . ?
C9 H9B 0.9600 . ?
C9 H9C 0.9600 . ?
C10 H10A 0.9600 . ?
C10 H10B 0.9600 . ?
C10 H10C 0.9600 . ?
N2 C17 1.526(12) . ?
N2 C18 1.483(13) . ?
N2 C19 1.500(16) . ?
N2 C20 1.474(13) . ?
C11 H11 0.9300 . ?
C11 C12 1.41(2) . ?
C11 C16 1.377(14) . ?
C12 H12 0.9300 . ?
C12 C13 1.34(3) . ?
C13 H13 0.9300 . ?
C13 C14 1.39(2) . ?
C14 H14 0.9300 . ?
C14 C15 1.381(18) . ?
C15 H15 0.9300 . ?
C15 C16 1.376(14) . ?
C16 C17 1.483(15) . ?
C17 H17A 0.9700 . ?
C17 H17B 0.9700 . ?
C18 H18A 0.9600 . ?
C18 H18B 0.9600 . ?
C18 H18C 0.9600 . ?
C19 H19A 0.9600 . ?
C19 H19B 0.9600 . ?
C19 H19C 0.9600 . ?
C20 H20A 0.9600 . ?
C20 H20B 0.9600 . ?
C20 H20C 0.9600 . ?
